data_4120147
loop_
_publ_author_name
'Takeaki Iwamoto'
'Nobuyoshi Ohnishi'
'Naohiko Akasaka'
'Koichi Ohno'
'Shintaro Ishida'

_publ_section_title
;
 Anthryl-Substituted 3-Silylene-2-silaaziridine Obtained by Isomerization
 of Disilacyclopropanimine: An Exocyclic Silene Showing a Distinct
 Intramolecular Charge Transfer Transition
;
_journal_name_full 'Journal of the American Chemical Society'
_journal_page_first 10606
_journal_page_last 10609
_journal_paper_doi 10.1021/ja404045f
_journal_volume 135
_journal_year 2013
_chemical_formula_sum 'C39 H65 N Si6'
_chemical_formula_weight 716.46
_chemical_name_systematic
; 
 ? 
;
_space_group_IT_number 2
_symmetry_cell_setting triclinic
_symmetry_space_group_name_Hall '-P 1'
_symmetry_space_group_name_H-M 'P -1'
_atom_sites_solution_hydrogens geom
_atom_sites_solution_primary direct
_atom_sites_solution_secondary difmap
_audit_creation_method SHELXL-97
_cell_angle_alpha 108.521(4)
_cell_angle_beta 106.022(3)
_cell_angle_gamma 103.615(3)
_cell_formula_units_Z 4
_cell_length_a 11.687(2)
_cell_length_b 20.969(4)
_cell_length_c 21.104(5)
_cell_measurement_reflns_used 4035
_cell_measurement_temperature 273
_cell_measurement_theta_max 0.00
_cell_measurement_theta_min 0.00
_cell_volume 4407.4(16)
_computing_cell_refinement 'APEX2 (Bruker AXS, 2006)'
_computing_data_collection 'APEX2 (Bruker AXS, 2006)'
_computing_data_reduction 'SAINT (Bruker AXS, 2004)'
_computing_molecular_graphics 'XSHEL (Bruker AXS,2002)'
_computing_publication_material 'XCIF (Bruker AXS, 2001)'
_computing_structure_refinement 'SHELXL-97 (Sheldrick, 1997)'
_computing_structure_solution 'SHELXS-97 (Sheldrick, 1997)'
_diffrn_ambient_temperature 273
_diffrn_detector_area_resol_mean 8.333
_diffrn_measured_fraction_theta_full 0.981
_diffrn_measured_fraction_theta_max 0.981
_diffrn_measurement_device_type 'Bruker APEXII CCD area detector'
_diffrn_measurement_method 'phi and omega scans'
_diffrn_radiation_monochromator 'Bruker Helios multilayer confocal mirror'
_diffrn_radiation_source 'Bruker TXS fine-focus rotating anode'
_diffrn_radiation_type MoK\a
_diffrn_radiation_wavelength 0.71073
_diffrn_reflns_av_R_equivalents 0.0446
_diffrn_reflns_av_sigmaI/netI 0.0894
_diffrn_reflns_limit_h_max 13
_diffrn_reflns_limit_h_min -13
_diffrn_reflns_limit_k_max 24
_diffrn_reflns_limit_k_min -24
_diffrn_reflns_limit_l_max 15
_diffrn_reflns_limit_l_min -25
_diffrn_reflns_number 21104
_diffrn_reflns_theta_full 25.00
_diffrn_reflns_theta_max 25.00
_diffrn_reflns_theta_min 1.83
_exptl_absorpt_coefficient_mu 0.215
_exptl_absorpt_correction_T_max 0.9788
_exptl_absorpt_correction_T_min 0.9583
_exptl_absorpt_correction_type empirical
_exptl_absorpt_process_details
;
SADABS Sheldrick 1996
;
_exptl_crystal_colour purple
_exptl_crystal_density_diffrn 1.080
_exptl_crystal_description prism
_exptl_crystal_F_000 1560
_exptl_crystal_size_max 0.20
_exptl_crystal_size_mid 0.10
_exptl_crystal_size_min 0.10
_platon_squeeze_details
;
;
_refine_diff_density_max 1.617
_refine_diff_density_min -0.566
_refine_diff_density_rms 0.079
_refine_ls_extinction_method none
_refine_ls_goodness_of_fit_ref 1.066
_refine_ls_hydrogen_treatment constr
_refine_ls_matrix_type full
_refine_ls_number_parameters 864
_refine_ls_number_reflns 15228
_refine_ls_number_restraints 0
_refine_ls_restrained_S_all 1.066
_refine_ls_R_factor_all 0.1008
_refine_ls_R_factor_gt 0.0644
_refine_ls_shift/su_max 0.004
_refine_ls_shift/su_mean 0.001
_refine_ls_structure_factor_coef Fsqd
_refine_ls_weighting_details 'calc w=1/[\s^2^(Fo^2^)+(0.0817P)^2^+2.5784P] where P=(Fo^2^+2Fc^2^)/3'
_refine_ls_weighting_scheme calc
_refine_ls_wR_factor_gt 0.1542
_refine_ls_wR_factor_ref 0.1685
_reflns_number_gt 10503
_reflns_number_total 15228
_reflns_threshold_expression >2sigma(I)
_cod_data_source_file ja404045f_si_002_2.cif
_cod_data_source_block disilacyclopropanimine_2b_(naphthyl,no15)
_cod_original_sg_symbol_H-M 'P -1 '
_cod_database_code 4120147

loop_
_symmetry_equiv_pos_as_xyz
'x, y, z'
'-x, -y, -z'

loop_
_atom_site_label
_atom_site_type_symbol
_atom_site_fract_x
_atom_site_fract_y
_atom_site_fract_z
_atom_site_U_iso_or_equiv
_atom_site_adp_type
_atom_site_occupancy
_atom_site_symmetry_multiplicity
_atom_site_calc_flag
_atom_site_refinement_flags
N1 N -0.0911(2) 0.68929(15) 0.13761(17) 0.0202(7) Uani 1 1 d .
C1 C 0.0151(3) 0.71276(18) 0.1914(2) 0.0200(8) Uani 1 1 d .
Si1 Si 0.14488(8) 0.80432(5) 0.26464(5) 0.0176(2) Uani 1 1 d .
Si2 Si 0.13612(9) 0.68919(5) 0.25588(6) 0.0236(3) Uani 1 1 d .
C2 C 0.0973(3) 0.86951(18) 0.3310(2) 0.0199(8) Uani 1 1 d .
C3 C 0.2496(3) 0.87305(18) 0.24164(19) 0.0176(8) Uani 1 1 d .
C4 C -0.1653(3) 0.61438(18) 0.0966(2) 0.0219(9) Uani 1 1 d .
C5 C 0.2363(3) 0.63467(18) 0.2238(2) 0.0199(8) Uani 1 1 d .
C6 C 0.0981(4) 0.6637(2) 0.3306(3) 0.0512(15) Uani 1 1 d .
C7 C -0.0024(4) 0.6076(3) 0.3182(4) 0.0602(17) Uani 1 1 d .
C8 C -0.0961(3) 0.5613(2) 0.2414(3) 0.0396(12) Uani 1 1 d .
H1 H -0.0881 0.5698 0.2019 0.048 Uiso 1 1 calc R
C9 C -0.1924(4) 0.5065(2) 0.2354(3) 0.0369(11) Uani 1 1 d .
H2 H -0.2513 0.4766 0.1888 0.044 Uiso 1 1 calc R
C10 C -0.2142(5) 0.4891(3) 0.2917(3) 0.0605(17) Uani 1 1 d .
H3 H -0.2828 0.4499 0.2831 0.073 Uiso 1 1 calc R
C11 C -0.1321(4) 0.5314(3) 0.3555(4) 0.072(2) Uani 1 1 d .
H4 H -0.1461 0.5216 0.3933 0.087 Uiso 1 1 calc R
C12 C -0.0268(3) 0.5891(2) 0.3744(2) 0.0228(9) Uani 1 1 d .
C13 C 0.0639(5) 0.6327(3) 0.4496(3) 0.0652(17) Uani 1 1 d .
H5 H 0.0508 0.6225 0.4874 0.078 Uiso 1 1 calc R
C14 C 0.1730(4) 0.6914(2) 0.4631(3) 0.0402(12) Uani 1 1 d .
H6 H 0.2346 0.7199 0.5093 0.048 Uiso 1 1 calc R
C15 C 0.1809(4) 0.7030(2) 0.4025(3) 0.0426(13) Uani 1 1 d .
H7 H 0.2503 0.7418 0.4114 0.051 Uiso 1 1 calc R
C16 C 0.1515(3) 0.55528(19) 0.1799(2) 0.0268(9) Uani 1 1 d .
H8 H 0.0829 0.5507 0.1392 0.040 Uiso 1 1 calc R
H9 H 0.1176 0.5372 0.2099 0.040 Uiso 1 1 calc R
H10 H 0.2010 0.5282 0.1632 0.040 Uiso 1 1 calc R
C17 C 0.3398(3) 0.6414(2) 0.2915(2) 0.0281(10) Uani 1 1 d .
H11 H 0.3911 0.6143 0.2773 0.042 Uiso 1 1 calc R
H12 H 0.3005 0.6230 0.3196 0.042 Uiso 1 1 calc R
H13 H 0.3926 0.6910 0.3201 0.042 Uiso 1 1 calc R
C18 C 0.3012(3) 0.66220(19) 0.1790(2) 0.0255(9) Uani 1 1 d .
H14 H 0.3517 0.6342 0.1656 0.038 Uiso 1 1 calc R
H15 H 0.3549 0.7118 0.2070 0.038 Uiso 1 1 calc R
H16 H 0.2376 0.6579 0.1362 0.038 Uiso 1 1 calc R
Si3 Si 0.20792(9) 0.90801(6) 0.43093(6) 0.0239(3) Uani 1 1 d .
Si4 Si -0.07590(9) 0.84003(5) 0.32115(6) 0.0236(3) Uani 1 1 d .
C19 C 0.3705(4) 0.9028(2) 0.4462(2) 0.0333(10) Uani 1 1 d .
H17 H 0.4143 0.9322 0.4274 0.050 Uiso 1 1 calc R
H18 H 0.3629 0.8538 0.4220 0.050 Uiso 1 1 calc R
H19 H 0.4176 0.9196 0.4971 0.050 Uiso 1 1 calc R
C20 C 0.1455(4) 0.8675(2) 0.4869(2) 0.0345(10) Uani 1 1 d .
H20 H 0.2098 0.8866 0.5346 0.052 Uiso 1 1 calc R
H21 H 0.1228 0.8163 0.4651 0.052 Uiso 1 1 calc R
H22 H 0.0716 0.8788 0.4900 0.052 Uiso 1 1 calc R
C21 C 0.2374(3) 1.0063(2) 0.4746(2) 0.0285(9) Uani 1 1 d .
H23 H 0.1576 1.0138 0.4650 0.043 Uiso 1 1 calc R
H24 H 0.2880 1.0318 0.4554 0.043 Uiso 1 1 calc R
H25 H 0.2818 1.0238 0.5258 0.043 Uiso 1 1 calc R
C22 C -0.1274(4) 0.7569(2) 0.3374(2) 0.0325(10) Uani 1 1 d .
H26 H -0.2181 0.7401 0.3236 0.049 Uiso 1 1 calc R
H27 H -0.0868 0.7679 0.3877 0.049 Uiso 1 1 calc R
H28 H -0.1037 0.7203 0.3092 0.049 Uiso 1 1 calc R
C23 C -0.1826(3) 0.8253(2) 0.2296(2) 0.0269(9) Uani 1 1 d .
H29 H -0.1602 0.7958 0.1935 0.040 Uiso 1 1 calc R
H30 H -0.1730 0.8708 0.2265 0.040 Uiso 1 1 calc R
H31 H -0.2694 0.8018 0.2219 0.040 Uiso 1 1 calc R
C24 C -0.1046(4) 0.9146(2) 0.3851(2) 0.0313(10) Uani 1 1 d .
H32 H -0.0793 0.9572 0.3768 0.047 Uiso 1 1 calc R
H33 H -0.0556 0.9241 0.4340 0.047 Uiso 1 1 calc R
H34 H -0.1934 0.9005 0.3772 0.047 Uiso 1 1 calc R
C25 C 0.1179(3) 0.93158(18) 0.3037(2) 0.0190(8) Uani 1 1 d .
H35 H 0.0477 0.9179 0.2588 0.023 Uiso 1 1 calc R
H36 H 0.1199 0.9751 0.3392 0.023 Uiso 1 1 calc R
C26 C 0.2421(3) 0.94546(18) 0.29192(19) 0.0196(8) Uani 1 1 d .
H37 H 0.3129 0.9666 0.3382 0.023 Uiso 1 1 calc R
H38 H 0.2492 0.9794 0.2697 0.023 Uiso 1 1 calc R
Si5 Si 0.42723(8) 0.88517(5) 0.26379(6) 0.0221(3) Uani 1 1 d .
Si6 Si 0.17341(9) 0.86199(5) 0.14358(6) 0.0206(2) Uani 1 1 d .
C27 C 0.4928(3) 0.8411(2) 0.3225(2) 0.0277(10) Uani 1 1 d .
H39 H 0.4239 0.8053 0.3222 0.042 Uiso 1 1 calc R
H40 H 0.5412 0.8767 0.3711 0.042 Uiso 1 1 calc R
H41 H 0.5469 0.8189 0.3044 0.042 Uiso 1 1 calc R
C28 C 0.4726(3) 0.8530(2) 0.1841(2) 0.0322(10) Uani 1 1 d .
H42 H 0.5628 0.8634 0.2005 0.048 Uiso 1 1 calc R
H43 H 0.4495 0.8770 0.1534 0.048 Uiso 1 1 calc R
H44 H 0.4287 0.8020 0.1575 0.048 Uiso 1 1 calc R
C29 C 0.5264(3) 0.9840(2) 0.3127(2) 0.0328(10) Uani 1 1 d .
H45 H 0.6136 0.9905 0.3190 0.049 Uiso 1 1 calc R
H46 H 0.5207 1.0026 0.3591 0.049 Uiso 1 1 calc R
H47 H 0.4955 1.0091 0.2849 0.049 Uiso 1 1 calc R
C30 C 0.1789(3) 0.78100(19) 0.0751(2) 0.0256(9) Uani 1 1 d .
H48 H 0.1006 0.7590 0.0334 0.038 Uiso 1 1 calc R
H49 H 0.1900 0.7471 0.0957 0.038 Uiso 1 1 calc R
H50 H 0.2487 0.7954 0.0610 0.038 Uiso 1 1 calc R
C31 C 0.0017(3) 0.8532(2) 0.1154(2) 0.0290(10) Uani 1 1 d .
H51 H -0.0291 0.8502 0.0670 0.044 Uiso 1 1 calc R
H52 H -0.0066 0.8945 0.1476 0.044 Uiso 1 1 calc R
H53 H -0.0471 0.8105 0.1172 0.044 Uiso 1 1 calc R
C32 C 0.2561(4) 0.9440(2) 0.1335(2) 0.0303(10) Uani 1 1 d .
H54 H 0.3464 0.9549 0.1525 0.046 Uiso 1 1 calc R
H55 H 0.2364 0.9839 0.1595 0.046 Uiso 1 1 calc R
H56 H 0.2278 0.9354 0.0833 0.046 Uiso 1 1 calc R
C33 C -0.3197(4) 0.6293(2) 0.1601(3) 0.0390(11) Uani 1 1 d .
H57 H -0.4102 0.6170 0.1396 0.058 Uiso 1 1 calc R
H58 H -0.2780 0.6794 0.1730 0.058 Uiso 1 1 calc R
H59 H -0.2975 0.6195 0.2025 0.058 Uiso 1 1 calc R
C34 C -0.2779(3) 0.5850(2) 0.1057(2) 0.0287(10) Uani 1 1 d .
C35 C -0.3521(3) 0.5131(2) 0.0631(2) 0.0314(10) Uani 1 1 d .
H60 H -0.4264 0.4934 0.0691 0.038 Uiso 1 1 calc R
C36 C -0.3184(3) 0.4699(2) 0.0121(2) 0.0314(10) Uani 1 1 d .
H61 H -0.3676 0.4214 -0.0145 0.038 Uiso 1 1 calc R
C37 C -0.2114(3) 0.4997(2) 0.0011(2) 0.0276(9) Uani 1 1 d .
H62 H -0.1906 0.4713 -0.0346 0.033 Uiso 1 1 calc R
C38 C -0.1341(3) 0.57121(19) 0.0422(2) 0.0220(9) Uani 1 1 d .
C39 C -0.0265(3) 0.6035(2) 0.0228(2) 0.0291(10) Uani 1 1 d .
H63 H -0.0120 0.5658 -0.0104 0.044 Uiso 1 1 calc R
H64 H 0.0493 0.6304 0.0658 0.044 Uiso 1 1 calc R
H65 H -0.0481 0.6349 0.0007 0.044 Uiso 1 1 calc R
N2 N 0.3116(3) 0.30923(16) 0.23419(17) 0.0217(7) Uani 1 1 d .
C40 C 0.2389(3) 0.30549(18) 0.2688(2) 0.0193(8) Uani 1 1 d .
Si7 Si 0.15437(8) 0.23855(5) 0.30292(6) 0.0182(2) Uani 1 1 d .
Si8 Si 0.13336(8) 0.34954(5) 0.31053(6) 0.0196(2) Uani 1 1 d .
C41 C 0.2532(3) 0.21277(18) 0.3750(2) 0.0196(8) Uani 1 1 d .
C42 C 0.0321(3) 0.14384(18) 0.2368(2) 0.0215(8) Uani 1 1 d .
C43 C 0.3497(3) 0.36893(19) 0.2151(2) 0.0213(9) Uani 1 1 d .
C44 C 0.1978(3) 0.44187(18) 0.3902(2) 0.0214(9) Uani 1 1 d .
C45 C -0.0048(3) 0.34706(19) 0.2366(2) 0.0230(9) Uani 1 1 d .
C46 C 0.0173(3) 0.36596(19) 0.1823(2) 0.0235(9) Uani 1 1 d .
H66 H 0.1004 0.3813 0.1846 0.028 Uiso 1 1 calc R
C47 C -0.0817(4) 0.3627(2) 0.1240(2) 0.0337(10) Uani 1 1 d .
H67 H -0.0639 0.3754 0.0884 0.040 Uiso 1 1 calc R
C48 C -0.2049(4) 0.3406(2) 0.1199(3) 0.0376(11) Uani 1 1 d .
H68 H -0.2705 0.3369 0.0804 0.045 Uiso 1 1 calc R
C49 C -0.2339(3) 0.3235(2) 0.1743(2) 0.0290(10) Uani 1 1 d .
C50 C -0.3585(4) 0.3046(2) 0.1734(3) 0.0371(11) Uani 1 1 d .
H69 H -0.4245 0.3013 0.1344 0.044 Uiso 1 1 calc R
C51 C -0.3856(4) 0.2911(2) 0.2272(3) 0.0412(12) Uani 1 1 d .
H70 H -0.4685 0.2799 0.2256 0.049 Uiso 1 1 calc R
C52 C -0.2865(3) 0.2942(2) 0.2857(3) 0.0348(11) Uani 1 1 d .
H71 H -0.3042 0.2851 0.3230 0.042 Uiso 1 1 calc R
C53 C -0.1645(3) 0.3106(2) 0.2879(2) 0.0248(9) Uani 1 1 d .
H72 H -0.1009 0.3111 0.3261 0.030 Uiso 1 1 calc R
C54 C -0.1330(3) 0.3269(2) 0.2335(2) 0.0273(10) Uani 1 1 d .
C55 C 0.3129(3) 0.4523(2) 0.4542(2) 0.0280(9) Uani 1 1 d .
H73 H 0.3442 0.5007 0.4901 0.042 Uiso 1 1 calc R
H74 H 0.3787 0.4434 0.4378 0.042 Uiso 1 1 calc R
H75 H 0.2878 0.4193 0.4749 0.042 Uiso 1 1 calc R
C56 C 0.0930(3) 0.4528(2) 0.4189(2) 0.0275(9) Uani 1 1 d .
H76 H 0.1256 0.4990 0.4586 0.041 Uiso 1 1 calc R
H77 H 0.0665 0.4159 0.4350 0.041 Uiso 1 1 calc R
H78 H 0.0216 0.4502 0.3810 0.041 Uiso 1 1 calc R
C57 C 0.2335(3) 0.4996(2) 0.3622(2) 0.0281(9) Uani 1 1 d .
H79 H 0.1593 0.4956 0.3250 0.042 Uiso 1 1 calc R
H80 H 0.2971 0.4931 0.3427 0.042 Uiso 1 1 calc R
H81 H 0.2664 0.5464 0.4012 0.042 Uiso 1 1 calc R
Si9 Si 0.00164(9) 0.11755(5) 0.13696(6) 0.0248(3) Uani 1 1 d .
Si10 Si -0.12744(9) 0.11704(6) 0.24913(6) 0.0266(3) Uani 1 1 d .
C58 C -0.1010(4) 0.0201(2) 0.0825(2) 0.0381(11) Uani 1 1 d .
H82 H -0.1849 0.0129 0.0831 0.057 Uiso 1 1 calc R
H83 H -0.0646 -0.0088 0.1030 0.057 Uiso 1 1 calc R
H84 H -0.1061 0.0064 0.0336 0.057 Uiso 1 1 calc R
C59 C 0.1536(4) 0.1258(2) 0.1208(2) 0.0309(10) Uani 1 1 d .
H85 H 0.1377 0.1189 0.0715 0.046 Uiso 1 1 calc R
H86 H 0.1850 0.0899 0.1300 0.046 Uiso 1 1 calc R
H87 H 0.2158 0.1727 0.1525 0.046 Uiso 1 1 calc R
C60 C -0.0800(3) 0.1697(2) 0.0953(2) 0.0315(10) Uani 1 1 d .
H88 H -0.0661 0.1658 0.0516 0.047 Uiso 1 1 calc R
H89 H -0.0460 0.2193 0.1286 0.047 Uiso 1 1 calc R
H90 H -0.1697 0.1506 0.0842 0.047 Uiso 1 1 calc R
C61 C -0.2622(3) 0.1253(2) 0.1829(2) 0.0330(10) Uani 1 1 d .
H91 H -0.3357 0.1161 0.1953 0.050 Uiso 1 1 calc R
H92 H -0.2820 0.0910 0.1351 0.050 Uiso 1 1 calc R
H93 H -0.2377 0.1730 0.1845 0.050 Uiso 1 1 calc R
C62 C -0.1774(4) 0.0206(2) 0.2359(3) 0.0388(11) Uani 1 1 d .
H94 H -0.2639 0.0045 0.2323 0.058 Uiso 1 1 calc R
H95 H -0.1230 0.0160 0.2762 0.058 Uiso 1 1 calc R
H96 H -0.1711 -0.0081 0.1923 0.058 Uiso 1 1 calc R
C63 C -0.1244(4) 0.1662(2) 0.3407(2) 0.0341(10) Uani 1 1 d .
H97 H -0.0923 0.2170 0.3538 0.051 Uiso 1 1 calc R
H98 H -0.0703 0.1546 0.3753 0.051 Uiso 1 1 calc R
H99 H -0.2091 0.1522 0.3402 0.051 Uiso 1 1 calc R
C64 C 0.1096(3) 0.09835(18) 0.2624(2) 0.0220(9) Uani 1 1 d .
H100 H 0.0532 0.0490 0.2445 0.026 Uiso 1 1 calc R
H101 H 0.1755 0.0983 0.2428 0.026 Uiso 1 1 calc R
C65 C 0.1700(3) 0.13065(18) 0.3450(2) 0.0206(8) Uani 1 1 d .
H102 H 0.2230 0.1049 0.3605 0.025 Uiso 1 1 calc R
H103 H 0.1037 0.1257 0.3643 0.025 Uiso 1 1 calc R
Si11 Si 0.27258(9) 0.25854(5) 0.47403(6) 0.0234(3) Uani 1 1 d .
C66 C 0.1445(4) 0.2949(2) 0.4872(2) 0.0295(10) Uani 1 1 d .
H104 H 0.0728 0.2570 0.4817 0.044 Uiso 1 1 calc R
H105 H 0.1185 0.3136 0.4518 0.044 Uiso 1 1 calc R
H106 H 0.1768 0.3326 0.5347 0.044 Uiso 1 1 calc R
C67 C 0.2650(4) 0.1911(2) 0.5149(2) 0.0366(11) Uani 1 1 d .
H107 H 0.2799 0.2145 0.5651 0.055 Uiso 1 1 calc R
H108 H 0.3289 0.1704 0.5102 0.055 Uiso 1 1 calc R
H109 H 0.1824 0.1539 0.4902 0.055 Uiso 1 1 calc R
C68 C 0.4276(4) 0.3343(2) 0.5356(2) 0.0324(10) Uani 1 1 d .
H110 H 0.4307 0.3508 0.5842 0.049 Uiso 1 1 calc R
H111 H 0.4343 0.3731 0.5204 0.049 Uiso 1 1 calc R
H112 H 0.4969 0.3177 0.5336 0.049 Uiso 1 1 calc R
Si12 Si 0.41738(8) 0.21781(5) 0.37310(6) 0.0217(3) Uani 1 1 d .
C69 C 0.4193(3) 0.1639(2) 0.2842(2) 0.0338(10) Uani 1 1 d .
H113 H 0.3775 0.1785 0.2482 0.051 Uiso 1 1 calc R
H114 H 0.3756 0.1138 0.2705 0.051 Uiso 1 1 calc R
H115 H 0.5058 0.1717 0.2882 0.051 Uiso 1 1 calc R
C70 C 0.4936(3) 0.1779(2) 0.4338(2) 0.0317(10) Uani 1 1 d .
H116 H 0.4357 0.1310 0.4218 0.048 Uiso 1 1 calc R
H117 H 0.5136 0.2084 0.4833 0.048 Uiso 1 1 calc R
H118 H 0.5702 0.1740 0.4275 0.048 Uiso 1 1 calc R
C71 C 0.5217(3) 0.3128(2) 0.4009(2) 0.0316(10) Uani 1 1 d .
H119 H 0.6060 0.3213 0.4323 0.047 Uiso 1 1 calc R
H120 H 0.4875 0.3453 0.4260 0.047 Uiso 1 1 calc R
H121 H 0.5250 0.3202 0.3588 0.047 Uiso 1 1 calc R
C72 C 0.2025(4) 0.2843(2) 0.0866(2) 0.0341(10) Uani 1 1 d .
H122 H 0.1812 0.2847 0.0395 0.051 Uiso 1 1 calc R
H123 H 0.1270 0.2742 0.0971 0.051 Uiso 1 1 calc R
H124 H 0.2386 0.2478 0.0878 0.051 Uiso 1 1 calc R
C73 C 0.2971(3) 0.3561(2) 0.1418(2) 0.0237(9) Uani 1 1 d .
C74 C 0.3348(3) 0.4112(2) 0.1202(2) 0.0246(9) Uani 1 1 d .
H125 H 0.2989 0.4032 0.0720 0.030 Uiso 1 1 calc R
C75 C 0.4247(3) 0.4773(2) 0.1693(2) 0.0261(9) Uani 1 1 d .
H126 H 0.4482 0.5141 0.1546 0.031 Uiso 1 1 calc R
C76 C 0.4791(3) 0.4884(2) 0.2405(2) 0.0256(9) Uani 1 1 d .
H127 H 0.5410 0.5328 0.2732 0.031 Uiso 1 1 calc R
C77 C 0.4447(3) 0.43546(19) 0.2650(2) 0.0223(9) Uani 1 1 d .
C78 C 0.5150(4) 0.4491(2) 0.3423(2) 0.0311(10) Uani 1 1 d .
H128 H 0.5863 0.4333 0.3454 0.047 Uiso 1 1 calc R
H129 H 0.4588 0.4231 0.3585 0.047 Uiso 1 1 calc R
H130 H 0.5447 0.4996 0.3721 0.047 Uiso 1 1 calc R

loop_
_atom_site_aniso_label
_atom_site_aniso_U_11
_atom_site_aniso_U_22
_atom_site_aniso_U_33
_atom_site_aniso_U_23
_atom_site_aniso_U_13
_atom_site_aniso_U_12
N1 0.0217(14) 0.0172(15) 0.0252(19) 0.0100(13) 0.0119(13) 0.0076(12)
C1 0.0203(16) 0.0191(18) 0.028(2) 0.0130(16) 0.0136(16) 0.0093(14)
Si1 0.0217(4) 0.0195(5) 0.0179(6) 0.0114(4) 0.0087(4) 0.0117(4)
Si2 0.0299(5) 0.0231(5) 0.0327(7) 0.0192(5) 0.0178(5) 0.0169(4)
C2 0.0236(16) 0.0181(18) 0.021(2) 0.0107(16) 0.0089(15) 0.0085(14)
C3 0.0188(15) 0.0204(18) 0.017(2) 0.0113(15) 0.0070(14) 0.0066(13)
C4 0.0229(16) 0.0193(18) 0.024(2) 0.0114(16) 0.0065(15) 0.0078(14)
C5 0.0239(16) 0.0205(18) 0.022(2) 0.0112(16) 0.0113(15) 0.0120(14)
C6 0.041(2) 0.038(3) 0.063(4) 0.009(2) 0.008(2) 0.023(2)
C7 0.047(3) 0.048(3) 0.118(5) 0.044(3) 0.047(3) 0.039(2)
C8 0.0225(18) 0.032(2) 0.044(3) -0.001(2) 0.0009(18) 0.0116(17)
C9 0.037(2) 0.055(3) 0.037(3) 0.032(2) 0.017(2) 0.025(2)
C10 0.047(3) 0.048(3) 0.085(5) 0.025(3) 0.018(3) 0.026(2)
C11 0.031(2) 0.035(3) 0.139(6) 0.021(3) 0.028(3) 0.018(2)
C12 0.0236(17) 0.029(2) 0.026(2) 0.0171(18) 0.0130(16) 0.0155(15)
C13 0.073(3) 0.063(4) 0.097(5) 0.040(3) 0.047(3) 0.057(3)
C14 0.031(2) 0.023(2) 0.072(4) 0.023(2) 0.022(2) 0.0114(17)
C15 0.037(2) 0.045(3) 0.033(3) 0.006(2) -0.003(2) 0.025(2)
C16 0.0303(18) 0.024(2) 0.031(2) 0.0140(18) 0.0110(17) 0.0150(16)
C17 0.0333(19) 0.029(2) 0.028(2) 0.0150(18) 0.0096(17) 0.0200(17)
C18 0.0300(18) 0.0207(19) 0.023(2) 0.0069(17) 0.0077(16) 0.0094(15)
Si3 0.0325(5) 0.0266(6) 0.0186(6) 0.0115(5) 0.0107(4) 0.0166(4)
Si4 0.0263(5) 0.0232(5) 0.0288(7) 0.0124(5) 0.0158(4) 0.0129(4)
C19 0.036(2) 0.042(2) 0.022(2) 0.0104(19) 0.0047(17) 0.0242(19)
C20 0.051(2) 0.038(2) 0.026(3) 0.018(2) 0.0179(19) 0.024(2)
C21 0.0326(19) 0.029(2) 0.024(2) 0.0081(18) 0.0117(17) 0.0133(16)
C22 0.039(2) 0.023(2) 0.043(3) 0.018(2) 0.021(2) 0.0116(17)
C23 0.0196(16) 0.029(2) 0.040(3) 0.0177(19) 0.0152(17) 0.0110(15)
C24 0.033(2) 0.032(2) 0.039(3) 0.016(2) 0.0209(19) 0.0160(17)
C25 0.0238(16) 0.0167(17) 0.020(2) 0.0108(15) 0.0067(15) 0.0099(14)
C26 0.0236(16) 0.0180(18) 0.018(2) 0.0107(16) 0.0053(15) 0.0080(14)
Si5 0.0176(4) 0.0228(5) 0.0261(6) 0.0104(5) 0.0073(4) 0.0081(4)
Si6 0.0236(5) 0.0214(5) 0.0195(6) 0.0125(4) 0.0074(4) 0.0073(4)
C27 0.0187(16) 0.030(2) 0.029(2) 0.0078(18) 0.0035(16) 0.0104(15)
C28 0.0263(18) 0.043(2) 0.038(3) 0.021(2) 0.0181(18) 0.0172(17)
C29 0.0229(18) 0.030(2) 0.041(3) 0.015(2) 0.0087(17) 0.0062(16)
C30 0.0265(18) 0.0234(19) 0.027(2) 0.0126(17) 0.0096(16) 0.0058(15)
C31 0.0295(19) 0.034(2) 0.021(2) 0.0152(18) 0.0007(16) 0.0133(17)
C32 0.039(2) 0.032(2) 0.024(2) 0.0186(19) 0.0111(18) 0.0115(17)
C33 0.034(2) 0.026(2) 0.060(3) 0.014(2) 0.027(2) 0.0088(17)
C34 0.0248(18) 0.022(2) 0.038(3) 0.0128(18) 0.0123(17) 0.0056(15)
C35 0.0230(17) 0.028(2) 0.042(3) 0.015(2) 0.0132(18) 0.0048(15)
C36 0.0255(18) 0.022(2) 0.035(3) 0.0072(18) 0.0062(17) -0.0003(15)
C37 0.032(2) 0.026(2) 0.022(2) 0.0072(17) 0.0085(17) 0.0113(16)
C38 0.0209(16) 0.0224(19) 0.024(2) 0.0123(17) 0.0055(15) 0.0092(14)
C39 0.0286(18) 0.030(2) 0.027(2) 0.0092(18) 0.0117(17) 0.0097(16)
N2 0.0227(14) 0.0246(16) 0.0249(19) 0.0167(14) 0.0102(14) 0.0098(12)
C40 0.0187(16) 0.0195(18) 0.022(2) 0.0119(16) 0.0040(15) 0.0092(14)
Si7 0.0184(4) 0.0181(5) 0.0204(6) 0.0114(4) 0.0054(4) 0.0082(4)
Si8 0.0187(4) 0.0210(5) 0.0231(6) 0.0126(4) 0.0067(4) 0.0104(4)
C41 0.0205(16) 0.0192(18) 0.024(2) 0.0135(16) 0.0088(15) 0.0082(14)
C42 0.0215(16) 0.0194(18) 0.023(2) 0.0113(16) 0.0061(15) 0.0055(14)
C43 0.0189(16) 0.027(2) 0.030(2) 0.0197(18) 0.0135(16) 0.0127(14)
C44 0.0235(17) 0.0201(18) 0.023(2) 0.0128(16) 0.0064(15) 0.0102(14)
C45 0.0238(17) 0.0235(19) 0.026(2) 0.0133(17) 0.0080(16) 0.0118(15)
C46 0.0224(17) 0.0238(19) 0.030(2) 0.0145(18) 0.0138(16) 0.0100(15)
C47 0.037(2) 0.041(2) 0.031(3) 0.021(2) 0.0127(18) 0.0165(19)
C48 0.028(2) 0.047(3) 0.037(3) 0.020(2) 0.0075(19) 0.0142(18)
C49 0.0262(18) 0.038(2) 0.025(2) 0.0171(19) 0.0066(17) 0.0130(17)
C50 0.0266(19) 0.051(3) 0.035(3) 0.023(2) 0.0080(19) 0.0142(19)
C51 0.0208(18) 0.050(3) 0.053(3) 0.025(2) 0.009(2) 0.0136(18)
C52 0.0291(19) 0.043(3) 0.044(3) 0.025(2) 0.0192(19) 0.0171(18)
C53 0.0219(17) 0.031(2) 0.027(2) 0.0188(18) 0.0090(16) 0.0107(15)
C54 0.0218(17) 0.025(2) 0.032(3) 0.0104(18) 0.0064(17) 0.0097(15)
C55 0.0275(18) 0.030(2) 0.026(2) 0.0122(18) 0.0072(16) 0.0118(16)
C56 0.0314(19) 0.028(2) 0.033(3) 0.0157(18) 0.0162(17) 0.0177(16)
C57 0.0324(19) 0.023(2) 0.031(2) 0.0134(18) 0.0104(17) 0.0123(16)
Si9 0.0293(5) 0.0196(5) 0.0212(6) 0.0092(4) 0.0046(4) 0.0061(4)
Si10 0.0215(5) 0.0259(6) 0.0315(7) 0.0159(5) 0.0072(4) 0.0048(4)
C58 0.045(2) 0.027(2) 0.030(3) 0.0092(19) 0.0042(19) 0.0066(18)
C59 0.043(2) 0.030(2) 0.025(2) 0.0130(18) 0.0139(18) 0.0169(18)
C60 0.0281(19) 0.037(2) 0.027(2) 0.0173(19) 0.0038(17) 0.0091(17)
C61 0.0234(18) 0.037(2) 0.035(3) 0.015(2) 0.0071(17) 0.0082(17)
C62 0.033(2) 0.031(2) 0.053(3) 0.025(2) 0.014(2) 0.0057(17)
C63 0.0294(19) 0.043(2) 0.041(3) 0.028(2) 0.0148(19) 0.0154(18)
C64 0.0217(16) 0.0178(18) 0.026(2) 0.0114(16) 0.0056(15) 0.0064(14)
C65 0.0262(17) 0.0216(19) 0.024(2) 0.0162(16) 0.0121(15) 0.0119(15)
Si11 0.0301(5) 0.0237(5) 0.0223(6) 0.0144(5) 0.0090(4) 0.0136(4)
C66 0.038(2) 0.027(2) 0.030(3) 0.0168(19) 0.0137(18) 0.0145(17)
C67 0.056(3) 0.036(2) 0.031(3) 0.020(2) 0.022(2) 0.024(2)
C68 0.039(2) 0.035(2) 0.027(2) 0.0166(19) 0.0069(18) 0.0207(18)
Si12 0.0204(4) 0.0218(5) 0.0266(6) 0.0145(5) 0.0069(4) 0.0097(4)
C69 0.0227(17) 0.035(2) 0.042(3) 0.012(2) 0.0145(18) 0.0093(16)
C70 0.0274(18) 0.033(2) 0.039(3) 0.018(2) 0.0097(18) 0.0167(17)
C71 0.0248(18) 0.028(2) 0.041(3) 0.0179(19) 0.0049(17) 0.0106(16)
C72 0.036(2) 0.036(2) 0.028(3) 0.016(2) 0.0078(18) 0.0082(18)
C73 0.0207(16) 0.033(2) 0.026(2) 0.0183(18) 0.0116(16) 0.0117(15)
C74 0.0282(18) 0.034(2) 0.025(2) 0.0219(18) 0.0136(16) 0.0151(16)
C75 0.0263(18) 0.031(2) 0.034(3) 0.0237(19) 0.0148(17) 0.0141(16)
C76 0.0223(17) 0.024(2) 0.034(3) 0.0132(18) 0.0135(17) 0.0102(15)
C77 0.0251(17) 0.026(2) 0.028(2) 0.0187(18) 0.0135(16) 0.0149(15)
C78 0.034(2) 0.026(2) 0.027(2) 0.0113(18) 0.0047(17) 0.0066(16)

loop_
_atom_type_symbol
_atom_type_description
_atom_type_scat_dispersion_real
_atom_type_scat_dispersion_imag
_atom_type_scat_source
C C 0.0033 0.0016 'International Tables Vol C Tables 4.2.6.8 and 6.1.1.4'
H H 0.0000 0.0000 'International Tables Vol C Tables 4.2.6.8 and 6.1.1.4'
N N 0.0061 0.0033 'International Tables Vol C Tables 4.2.6.8 and 6.1.1.4'
Si Si 0.0817 0.0704 'International Tables Vol C Tables 4.2.6.8 and 6.1.1.4'

loop_
_geom_angle_atom_site_label_1
_geom_angle_atom_site_label_2
_geom_angle_atom_site_label_3
_geom_angle
C1 N1 C4 123.0(3)
N1 C1 Si2 146.8(3)
N1 C1 Si1 139.3(3)
Si2 C1 Si1 73.59(13)
C2 Si1 C3 98.84(15)
C2 Si1 C1 119.13(15)
C3 Si1 C1 123.22(16)
C2 Si1 Si2 125.58(12)
C3 Si1 Si2 131.90(11)
C1 Si1 Si2 53.03(10)
C5 Si2 C6 106.85(17)
C5 Si2 C1 122.74(17)
C6 Si2 C1 120.77(17)
C5 Si2 Si1 129.38(13)
C6 Si2 Si1 115.79(14)
C1 Si2 Si1 53.39(11)
C25 C2 Si4 106.5(2)
C25 C2 Si3 108.3(2)
Si4 C2 Si3 110.2(2)
C25 C2 Si1 98.0(2)
Si4 C2 Si1 117.21(18)
Si3 C2 Si1 115.20(16)
C26 C3 Si6 106.5(2)
C26 C3 Si5 107.9(2)
Si6 C3 Si5 108.91(18)
C26 C3 Si1 100.0(2)
Si6 C3 Si1 112.71(16)
Si5 C3 Si1 119.59(17)
C34 C4 C38 119.4(3)
C34 C4 N1 119.3(3)
C38 C4 N1 121.0(3)
C18 C5 C16 110.0(3)
C18 C5 C17 108.5(3)
C16 C5 C17 108.6(3)
C18 C5 Si2 112.8(2)
C16 C5 Si2 109.4(2)
C17 C5 Si2 107.4(2)
C7 C6 C15 115.6(6)
C7 C6 Si2 124.6(4)
C15 C6 Si2 119.7(4)
C6 C7 C12 123.4(5)
C6 C7 C8 119.1(6)
C12 C7 C8 117.5(4)
C9 C8 C7 113.9(5)
C8 C9 C10 127.6(5)
C11 C10 C9 114.9(6)
C10 C11 C12 127.7(7)
C11 C12 C7 118.4(5)
C11 C12 C13 123.0(5)
C7 C12 C13 118.6(4)
C14 C13 C12 118.3(5)
C15 C14 C13 115.8(5)
C6 C15 C14 128.2(5)
C20 Si3 C21 105.69(19)
C20 Si3 C19 106.27(19)
C21 Si3 C19 104.54(18)
C20 Si3 C2 115.27(18)
C21 Si3 C2 109.72(16)
C19 Si3 C2 114.47(17)
C23 Si4 C22 109.46(18)
C23 Si4 C24 104.15(17)
C22 Si4 C24 108.9(2)
C23 Si4 C2 110.38(17)
C22 Si4 C2 113.40(16)
C24 Si4 C2 110.12(17)
C26 C25 C2 109.9(2)
C25 C26 C3 111.2(3)
C28 Si5 C27 104.38(17)
C28 Si5 C29 104.4(2)
C27 Si5 C29 106.35(18)
C28 Si5 C3 115.77(16)
C27 Si5 C3 115.68(17)
C29 Si5 C3 109.27(15)
C32 Si6 C31 105.23(17)
C32 Si6 C30 108.72(19)
C31 Si6 C30 105.68(17)
C32 Si6 C3 109.60(17)
C31 Si6 C3 113.77(17)
C30 Si6 C3 113.40(16)
C35 C34 C4 118.8(4)
C35 C34 C33 119.3(4)
C4 C34 C33 121.9(3)
C36 C35 C34 121.7(4)
C37 C36 C35 119.2(3)
C36 C37 C38 121.2(4)
C37 C38 C4 119.5(3)
C37 C38 C39 119.2(3)
C4 C38 C39 120.9(3)
C40 N2 C43 123.0(3)
N2 C40 Si8 146.1(3)
N2 C40 Si7 139.4(3)
Si8 C40 Si7 74.31(15)
C42 Si7 C41 98.81(15)
C42 Si7 C40 121.80(17)
C41 Si7 C40 120.83(14)
C42 Si7 Si8 126.74(10)
C41 Si7 Si8 130.95(11)
C40 Si7 Si8 52.46(10)
C45 Si8 C44 108.24(15)
C45 Si8 C40 109.75(17)
C44 Si8 C40 124.14(15)
C45 Si8 Si7 117.13(12)
C44 Si8 Si7 131.99(11)
C40 Si8 Si7 53.23(11)
C65 C41 Si12 107.3(2)
C65 C41 Si11 108.2(2)
Si12 C41 Si11 108.26(16)
C65 C41 Si7 99.8(2)
Si12 C41 Si7 113.2(2)
Si11 C41 Si7 119.14(17)
C64 C42 Si9 106.6(2)
C64 C42 Si10 107.7(3)
Si9 C42 Si10 109.92(16)
C64 C42 Si7 98.1(2)
Si9 C42 Si7 116.6(2)
Si10 C42 Si7 116.39(19)
C73 C43 C77 120.0(3)
C73 C43 N2 117.1(3)
C77 C43 N2 122.6(3)
C57 C44 C55 109.7(3)
C57 C44 C56 107.9(3)
C55 C44 C56 107.2(3)
C57 C44 Si8 107.9(3)
C55 C44 Si8 114.1(2)
C56 C44 Si8 109.8(2)
C46 C45 C54 117.8(3)
C46 C45 Si8 119.2(3)
C54 C45 Si8 123.0(3)
C45 C46 C47 122.3(3)
C48 C47 C46 119.6(4)
C47 C48 C49 121.3(4)
C48 C49 C50 122.4(3)
C48 C49 C54 119.0(4)
C50 C49 C54 118.6(4)
C51 C50 C49 122.4(4)
C50 C51 C52 119.2(4)
C53 C52 C51 120.4(4)
C52 C53 C54 121.6(3)
C53 C54 C49 117.8(3)
C53 C54 C45 122.3(3)
C49 C54 C45 119.9(4)
C60 Si9 C58 106.39(18)
C60 Si9 C59 108.45(19)
C58 Si9 C59 104.71(19)
C60 Si9 C42 114.74(18)
C58 Si9 C42 110.77(19)
C59 Si9 C42 111.19(17)
C63 Si10 C62 103.9(2)
C63 Si10 C61 106.48(18)
C62 Si10 C61 106.41(18)
C63 Si10 C42 115.78(17)
C62 Si10 C42 109.46(17)
C61 Si10 C42 113.97(18)
C65 C64 C42 109.8(3)
C64 C65 C41 110.2(3)
C67 Si11 C68 104.83(19)
C67 Si11 C66 104.99(19)
C68 Si11 C66 105.81(18)
C67 Si11 C41 109.31(17)
C68 Si11 C41 115.92(18)
C66 Si11 C41 114.97(16)
C69 Si12 C71 106.4(2)
C69 Si12 C70 102.87(19)
C71 Si12 C70 110.49(17)
C69 Si12 C41 115.82(16)
C71 Si12 C41 111.38(16)
C70 Si12 C41 109.53(18)
C74 C73 C43 119.3(3)
C74 C73 C72 119.5(4)
C43 C73 C72 121.3(3)
C75 C74 C73 121.0(4)
C76 C75 C74 119.2(4)
C75 C76 C77 122.2(4)
C76 C77 C43 118.3(4)
C76 C77 C78 119.4(3)
C43 C77 C78 122.2(3)

loop_
_geom_bond_atom_site_label_1
_geom_bond_atom_site_label_2
_geom_bond_distance
N1 C1 1.285(4)
N1 C4 1.432(4)
C1 Si2 1.947(3)
C1 Si1 1.956(4)
Si1 C2 1.927(4)
Si1 C3 1.937(4)
Si1 Si2 2.3373(14)
Si2 C5 1.927(3)
Si2 C6 1.945(6)
C2 C25 1.578(5)
C2 Si4 1.902(4)
C2 Si3 1.922(4)
C3 C26 1.590(5)
C3 Si6 1.926(4)
C3 Si5 1.932(3)
C4 C34 1.407(5)
C4 C38 1.413(5)
C5 C18 1.529(5)
C5 C16 1.532(5)
C5 C17 1.538(5)
C6 C7 1.347(7)
C6 C15 1.392(6)
C7 C12 1.437(7)
C7 C8 1.512(7)
C8 C9 1.350(6)
C9 C10 1.419(7)
C10 C11 1.284(8)
C11 C12 1.364(6)
C12 C13 1.474(7)
C13 C14 1.434(7)
C14 C15 1.398(7)
Si3 C20 1.863(5)
Si3 C21 1.871(4)
Si3 C19 1.873(4)
Si4 C23 1.869(4)
Si4 C22 1.875(4)
Si4 C24 1.880(4)
C25 C26 1.517(5)
Si5 C28 1.872(4)
Si5 C27 1.874(4)
Si5 C29 1.885(4)
Si6 C32 1.871(4)
Si6 C31 1.874(3)
Si6 C30 1.876(4)
C33 C34 1.505(6)
C34 C35 1.388(5)
C35 C36 1.385(6)
C36 C37 1.375(6)
C37 C38 1.386(5)
C38 C39 1.505(6)
N2 C40 1.269(5)
N2 C43 1.444(5)
C40 Si8 1.941(4)
C40 Si7 1.961(4)
Si7 C42 1.933(4)
Si7 C41 1.946(3)
Si7 Si8 2.3571(13)
Si8 C45 1.888(3)
Si8 C44 1.921(4)
C41 C65 1.578(5)
C41 Si12 1.909(3)
C41 Si11 1.923(4)
C42 C64 1.576(4)
C42 Si9 1.905(4)
C42 Si10 1.930(4)
C43 C73 1.404(5)
C43 C77 1.407(5)
C44 C57 1.531(5)
C44 C55 1.533(5)
C44 C56 1.540(5)
C45 C46 1.393(5)
C45 C54 1.436(5)
C46 C47 1.407(5)
C47 C48 1.374(6)
C48 C49 1.406(6)
C49 C50 1.409(6)
C49 C54 1.432(5)
C50 C51 1.353(6)
C51 C52 1.412(6)
C52 C53 1.370(5)
C53 C54 1.410(6)
Si9 C60 1.876(4)
Si9 C58 1.878(4)
Si9 C59 1.879(4)
Si10 C63 1.865(5)
Si10 C62 1.871(4)
Si10 C61 1.879(4)
C64 C65 1.531(5)
Si11 C67 1.873(4)
Si11 C68 1.878(4)
Si11 C66 1.879(4)
Si12 C69 1.867(4)
Si12 C71 1.875(4)
Si12 C70 1.881(4)
C72 C73 1.497(5)
C73 C74 1.394(5)
C74 C75 1.378(5)
C75 C76 1.377(6)
C76 C77 1.390(5)
C77 C78 1.506(5)

loop_
_geom_torsion_atom_site_label_1
_geom_torsion_atom_site_label_2
_geom_torsion_atom_site_label_3
_geom_torsion_atom_site_label_4
_geom_torsion
C4 N1 C1 Si2 -5.9(8)
C4 N1 C1 Si1 -177.0(3)
N1 C1 Si1 C2 60.5(5)
Si2 C1 Si1 C2 -114.47(15)
N1 C1 Si1 C3 -64.6(5)
Si2 C1 Si1 C3 120.42(15)
N1 C1 Si1 Si2 174.9(5)
N1 C1 Si2 C5 68.5(6)
Si1 C1 Si2 C5 -117.51(16)
N1 C1 Si2 C6 -73.1(6)
Si1 C1 Si2 C6 100.86(19)
N1 C1 Si2 Si1 -174.0(6)
C2 Si1 Si2 C5 -152.66(19)
C3 Si1 Si2 C5 1.0(2)
C1 Si1 Si2 C5 105.2(2)
C2 Si1 Si2 C6 -8.3(2)
C3 Si1 Si2 C6 145.4(2)
C1 Si1 Si2 C6 -110.4(2)
C2 Si1 Si2 C1 102.16(19)
C3 Si1 Si2 C1 -104.2(2)
C3 Si1 C2 C25 23.2(2)
C1 Si1 C2 C25 -113.0(2)
Si2 Si1 C2 C25 -176.40(14)
C3 Si1 C2 Si4 136.39(19)
C1 Si1 C2 Si4 0.2(3)
Si2 Si1 C2 Si4 -63.2(2)
C3 Si1 C2 Si3 -91.5(2)
C1 Si1 C2 Si3 132.37(19)
Si2 Si1 C2 Si3 69.0(2)
C2 Si1 C3 C26 1.7(2)
C1 Si1 C3 C26 135.37(19)
Si2 Si1 C3 C26 -156.86(15)
C2 Si1 C3 Si6 -111.06(18)
C1 Si1 C3 Si6 22.6(2)
Si2 Si1 C3 Si6 90.40(17)
C2 Si1 C3 Si5 119.0(2)
C1 Si1 C3 Si5 -107.3(2)
Si2 Si1 C3 Si5 -39.5(3)
C1 N1 C4 C34 106.0(4)
C1 N1 C4 C38 -80.3(5)
C6 Si2 C5 C18 -165.7(3)
C1 Si2 C5 C18 48.1(3)
Si1 Si2 C5 C18 -18.9(3)
C6 Si2 C5 C16 71.5(3)
C1 Si2 C5 C16 -74.6(3)
Si1 Si2 C5 C16 -141.7(2)
C6 Si2 C5 C17 -46.2(3)
C1 Si2 C5 C17 167.6(2)
Si1 Si2 C5 C17 100.6(3)
C5 Si2 C6 C7 -87.1(4)
C1 Si2 C6 C7 59.8(4)
Si1 Si2 C6 C7 120.9(3)
C5 Si2 C6 C15 89.9(3)
C1 Si2 C6 C15 -123.1(3)
Si1 Si2 C6 C15 -62.0(3)
C15 C6 C7 C12 1.5(6)
Si2 C6 C7 C12 178.7(3)
C15 C6 C7 C8 -179.0(3)
Si2 C6 C7 C8 -1.8(5)
C6 C7 C8 C9 179.7(4)
C12 C7 C8 C9 -0.8(5)
C7 C8 C9 C10 0.6(6)
C8 C9 C10 C11 0.6(7)
C9 C10 C11 C12 -1.6(7)
C10 C11 C12 C7 1.4(6)
C10 C11 C12 C13 -177.7(4)
C6 C7 C12 C11 179.5(4)
C8 C7 C12 C11 0.0(5)
C6 C7 C12 C13 -1.4(5)
C8 C7 C12 C13 179.2(3)
C11 C12 C13 C14 178.7(4)
C7 C12 C13 C14 -0.4(5)
C12 C13 C14 C15 1.8(5)
C7 C6 C15 C14 0.1(6)
Si2 C6 C15 C14 -177.2(3)
C13 C14 C15 C6 -1.7(6)
C25 C2 Si3 C20 147.7(2)
Si4 C2 Si3 C20 31.6(2)
Si1 C2 Si3 C20 -103.8(2)
C25 C2 Si3 C21 28.6(3)
Si4 C2 Si3 C21 -87.5(2)
Si1 C2 Si3 C21 137.1(2)
C25 C2 Si3 C19 -88.5(3)
Si4 C2 Si3 C19 155.31(19)
Si1 C2 Si3 C19 20.0(3)
C25 C2 Si4 C23 48.0(3)
Si3 C2 Si4 C23 165.25(16)
Si1 C2 Si4 C23 -60.4(2)
C25 C2 Si4 C22 171.2(2)
Si3 C2 Si4 C22 -71.5(2)
Si1 C2 Si4 C22 62.8(3)
C25 C2 Si4 C24 -66.5(3)
Si3 C2 Si4 C24 50.8(2)
Si1 C2 Si4 C24 -174.8(2)
Si4 C2 C25 C26 -165.9(2)
Si3 C2 C25 C26 75.6(3)
Si1 C2 C25 C26 -44.4(3)
C2 C25 C26 C3 52.2(4)
Si6 C3 C26 C25 88.6(3)
Si5 C3 C26 C25 -154.6(2)
Si1 C3 C26 C25 -28.9(3)
C26 C3 Si5 C28 -135.5(3)
Si6 C3 Si5 C28 -20.3(2)
Si1 C3 Si5 C28 111.3(2)
C26 C3 Si5 C27 102.0(3)
Si6 C3 Si5 C27 -142.80(18)
Si1 C3 Si5 C27 -11.2(3)
C26 C3 Si5 C29 -17.9(3)
Si6 C3 Si5 C29 97.3(2)
Si1 C3 Si5 C29 -131.1(2)
C26 C3 Si6 C32 55.8(3)
Si5 C3 Si6 C32 -60.3(2)
Si1 C3 Si6 C32 164.54(18)
C26 C3 Si6 C31 -61.7(3)
Si5 C3 Si6 C31 -177.77(17)
Si1 C3 Si6 C31 47.1(2)
C26 C3 Si6 C30 177.5(2)
Si5 C3 Si6 C30 61.4(2)
Si1 C3 Si6 C30 -73.8(2)
C38 C4 C34 C35 3.2(5)
N1 C4 C34 C35 177.0(3)
C38 C4 C34 C33 -176.9(4)
N1 C4 C34 C33 -3.1(6)
C4 C34 C35 C36 -0.2(6)
C33 C34 C35 C36 179.8(4)
C34 C35 C36 C37 -2.7(6)
C35 C36 C37 C38 2.6(6)
C36 C37 C38 C4 0.3(5)
C36 C37 C38 C39 -173.3(3)
C34 C4 C38 C37 -3.3(5)
N1 C4 C38 C37 -176.9(3)
C34 C4 C38 C39 170.2(3)
N1 C4 C38 C39 -3.4(5)
C43 N2 C40 Si8 4.8(7)
C43 N2 C40 Si7 176.1(3)
N2 C40 Si7 C42 -60.7(4)
Si8 C40 Si7 C42 114.28(15)
N2 C40 Si7 C41 64.8(4)
Si8 C40 Si7 C41 -120.26(15)
N2 C40 Si7 Si8 -174.9(5)
N2 C40 Si8 C45 64.4(5)
Si7 C40 Si8 C45 -109.67(15)
N2 C40 Si8 C44 -65.8(5)
Si7 C40 Si8 C44 120.15(16)
N2 C40 Si8 Si7 174.1(5)
C42 Si7 Si8 C45 -9.6(2)
C41 Si7 Si8 C45 -163.9(2)
C40 Si7 Si8 C45 95.2(2)
C42 Si7 Si8 C44 149.5(2)
C41 Si7 Si8 C44 -4.8(2)
C40 Si7 Si8 C44 -105.7(2)
C42 Si7 Si8 C40 -104.8(2)
C41 Si7 Si8 C40 100.9(2)
C42 Si7 C41 C65 -6.4(2)
C40 Si7 C41 C65 -142.0(2)
Si8 Si7 C41 C65 152.97(17)
C42 Si7 C41 Si12 107.30(19)
C40 Si7 C41 Si12 -28.2(3)
Si8 Si7 C41 Si12 -93.3(2)
C42 Si7 C41 Si11 -123.7(2)
C40 Si7 C41 Si11 100.7(2)
Si8 Si7 C41 Si11 35.7(3)
C41 Si7 C42 C64 -19.8(3)
C40 Si7 C42 C64 115.1(2)
Si8 Si7 C42 C64 179.56(18)
C41 Si7 C42 Si9 -133.02(19)
C40 Si7 C42 Si9 1.9(2)
Si8 Si7 C42 Si9 66.3(2)
C41 Si7 C42 Si10 94.6(2)
C40 Si7 C42 Si10 -130.44(19)
Si8 Si7 C42 Si10 -66.0(2)
C40 N2 C43 C73 -108.6(4)
C40 N2 C43 C77 77.9(4)
C45 Si8 C44 C57 -56.6(3)
C40 Si8 C44 C57 74.2(3)
Si7 Si8 C44 C57 142.93(18)
C45 Si8 C44 C55 -178.8(3)
C40 Si8 C44 C55 -48.0(4)
Si7 Si8 C44 C55 20.7(4)
C45 Si8 C44 C56 60.8(3)
C40 Si8 C44 C56 -168.4(2)
Si7 Si8 C44 C56 -99.7(2)
C44 Si8 C45 C46 93.4(3)
C40 Si8 C45 C46 -44.8(3)
Si7 Si8 C45 C46 -102.8(3)
C44 Si8 C45 C54 -86.2(3)
C40 Si8 C45 C54 135.6(3)
Si7 Si8 C45 C54 77.6(3)
C54 C45 C46 C47 -2.9(5)
Si8 C45 C46 C47 177.5(3)
C45 C46 C47 C48 0.4(6)
C46 C47 C48 C49 2.2(6)
C47 C48 C49 C50 176.4(4)
C47 C48 C49 C54 -2.2(6)
C48 C49 C50 C51 -177.2(4)
C54 C49 C50 C51 1.4(6)
C49 C50 C51 C52 -1.5(7)
C50 C51 C52 C53 -0.1(6)
C51 C52 C53 C54 1.9(6)
C52 C53 C54 C49 -2.0(5)
C52 C53 C54 C45 177.3(4)
C48 C49 C54 C53 179.0(4)
C50 C49 C54 C53 0.3(5)
C48 C49 C54 C45 -0.4(5)
C50 C49 C54 C45 -179.0(4)
C46 C45 C54 C53 -176.5(3)
Si8 C45 C54 C53 3.2(5)
C46 C45 C54 C49 2.8(5)
Si8 C45 C54 C49 -177.6(3)
C64 C42 Si9 C60 -175.9(2)
Si10 C42 Si9 C60 67.7(2)
Si7 C42 Si9 C60 -67.6(2)
C64 C42 Si9 C58 63.7(3)
Si10 C42 Si9 C58 -52.8(2)
Si7 C42 Si9 C58 171.96(19)
C64 C42 Si9 C59 -52.3(3)
Si10 C42 Si9 C59 -168.78(17)
Si7 C42 Si9 C59 56.0(2)
C64 C42 Si10 C63 85.7(3)
Si9 C42 Si10 C63 -158.52(18)
Si7 C42 Si10 C63 -23.2(3)
C64 C42 Si10 C62 -31.3(3)
Si9 C42 Si10 C62 84.5(2)
Si7 C42 Si10 C62 -140.1(2)
C64 C42 Si10 C61 -150.3(2)
Si9 C42 Si10 C61 -34.5(2)
Si7 C42 Si10 C61 100.9(2)
Si9 C42 C64 C65 164.1(2)
Si10 C42 C64 C65 -77.9(3)
Si7 C42 C64 C65 43.2(3)
C42 C64 C65 C41 -54.8(4)
Si12 C41 C65 C64 -84.8(3)
Si11 C41 C65 C64 158.5(2)
Si7 C41 C65 C64 33.3(3)
C65 C41 Si11 C67 28.8(3)
Si12 C41 Si11 C67 -87.3(2)
Si7 C41 Si11 C67 141.6(2)
C65 C41 Si11 C68 146.9(2)
Si12 C41 Si11 C68 30.9(2)
Si7 C41 Si11 C68 -100.3(2)
C65 C41 Si11 C66 -89.0(2)
Si12 C41 Si11 C66 154.99(18)
Si7 C41 Si11 C66 23.8(3)
C65 C41 Si12 C69 53.9(3)
Si11 C41 Si12 C69 170.46(18)
Si7 C41 Si12 C69 -55.2(2)
C65 C41 Si12 C71 175.6(2)
Si11 C41 Si12 C71 -67.8(2)
Si7 C41 Si12 C71 66.5(2)
C65 C41 Si12 C70 -61.9(3)
Si11 C41 Si12 C70 54.7(2)
Si7 C41 Si12 C70 -170.94(18)
C77 C43 C73 C74 -3.7(5)
N2 C43 C73 C74 -177.4(3)
C77 C43 C73 C72 175.8(3)
N2 C43 C73 C72 2.0(5)
C43 C73 C74 C75 1.4(5)
C72 C73 C74 C75 -178.0(3)
C73 C74 C75 C76 1.1(5)
C74 C75 C76 C77 -1.4(5)
C75 C76 C77 C43 -0.9(5)
C75 C76 C77 C78 175.4(3)
C73 C43 C77 C76 3.4(5)
N2 C43 C77 C76 176.8(3)
C73 C43 C77 C78 -172.7(3)
N2 C43 C77 C78 0.6(5)

loop_
_platon_squeeze_void_nr
_platon_squeeze_void_average_x
_platon_squeeze_void_average_y
_platon_squeeze_void_average_z
_platon_squeeze_void_volume
_platon_squeeze_void_count_electrons
_platon_squeeze_void_content
1 0.500 0.000 1.000 405 85 ' '
